data_4074230
loop_
_publ_author_name
'Zirngast, Michaela'
'Marschner, Christoph'
'Baumgartner, Judith'

_publ_section_title
;
 Cobalt-Assisted Silicon&#x2212;Silicon Bond Activation
;
_journal_issue 20
_journal_name_full Organometallics
_journal_page_first 4897
_journal_paper_doi 10.1021/om0604831
_journal_volume 25
_journal_year 2006
_chemical_formula_sum 'C17 H28 Co2 O6 Si4'
_chemical_formula_weight 558.61
_chemical_name_systematic
;
 ?
;
_space_group_IT_number 61
_symmetry_cell_setting orthorhombic
_symmetry_space_group_name_Hall '-P 2ac 2ab'
_symmetry_space_group_name_H-M 'P b c a'
_atom_sites_solution_hydrogens geom
_atom_sites_solution_primary direct
_atom_sites_solution_secondary difmap
_audit_creation_method SHELXL-97
_cell_angle_alpha 90.00
_cell_angle_beta 90.00
_cell_angle_gamma 90.00
_cell_formula_units_Z 8
_cell_length_a 12.731(3)
_cell_length_b 14.117(3)
_cell_length_c 29.964(6)
_cell_measurement_temperature 100(2)
_cell_volume 5385(2)
_computing_cell_refinement 'Bruker XSCANS'
_computing_data_collection 'Bruker XSCANS'
_computing_data_reduction 'Bruker SHELXTL'
_computing_molecular_graphics 'Bruker SHELXTL'
_computing_publication_material 'Bruker SHELXTL'
_computing_structure_refinement 'SHELXL-97 (Sheldrick, 1997)'
_computing_structure_solution 'SHELXS-97 (Sheldrick, 1990)'
_diffrn_ambient_temperature 100(2)
_diffrn_measured_fraction_theta_full 0.999
_diffrn_measured_fraction_theta_max 0.999
_diffrn_measurement_device_type 'Bruker P4'
_diffrn_measurement_method '\w scans'
_diffrn_radiation_monochromator graphite
_diffrn_radiation_source 'fine-focus sealed tube'
_diffrn_radiation_type MoK\a
_diffrn_radiation_wavelength 0.71073
_diffrn_reflns_av_R_equivalents 0.0801
_diffrn_reflns_av_sigmaI/netI 0.0411
_diffrn_reflns_limit_h_max 13
_diffrn_reflns_limit_h_min -13
_diffrn_reflns_limit_k_max 14
_diffrn_reflns_limit_k_min -14
_diffrn_reflns_limit_l_max 31
_diffrn_reflns_limit_l_min -31
_diffrn_reflns_number 27703
_diffrn_reflns_theta_full 22.00
_diffrn_reflns_theta_max 22.00
_diffrn_reflns_theta_min 2.10
_diffrn_standards_interval_time 10
_exptl_absorpt_coefficient_mu 1.436
_exptl_absorpt_correction_T_max 0.7621
_exptl_absorpt_correction_T_min 0.6892
_exptl_absorpt_correction_type SADABS
_exptl_absorpt_process_details XPREP
_exptl_crystal_colour red
_exptl_crystal_density_diffrn 1.378
_exptl_crystal_density_method 'not measured'
_exptl_crystal_description blocks
_exptl_crystal_F_000 2304
_exptl_crystal_size_max 0.28
_exptl_crystal_size_mid 0.20
_exptl_crystal_size_min 0.20
_refine_diff_density_max 0.629
_refine_diff_density_min -0.582
_refine_diff_density_rms 0.132
_refine_ls_extinction_method none
_refine_ls_goodness_of_fit_ref 1.404
_refine_ls_hydrogen_treatment mixed
_refine_ls_matrix_type full
_refine_ls_number_parameters 275
_refine_ls_number_reflns 3298
_refine_ls_number_restraints 12
_refine_ls_restrained_S_all 1.406
_refine_ls_R_factor_all 0.1015
_refine_ls_R_factor_gt 0.0975
_refine_ls_shift/su_max 0.271
_refine_ls_shift/su_mean 0.001
_refine_ls_structure_factor_coef Fsqd
_refine_ls_weighting_details 'calc w=1/[\s^2^(Fo^2^)+(0.0352P)^2^+70.9109P] where P=(Fo^2^+2Fc^2^)/3'
_refine_ls_weighting_scheme calc
_refine_ls_wR_factor_gt 0.1867
_refine_ls_wR_factor_ref 0.1884
_reflns_number_gt 3160
_reflns_number_total 3298
_reflns_threshold_expression >2sigma(I)
_cod_data_source_file om0604831si20060720_042426.cif
_cod_data_source_block 3a_312j
_cod_depositor_comments
;
The following automatic conversions were performed:

'_symmetry_cell_setting' value 'Orthorhombic' changed to
'orthorhombic' according to
/home/saulius/struct/CIF-dictionaries/cif_core.dic dictionary named
'cif_core.dic' version 2.4.1 from 2010-06-29.

Automatic conversion script
Id: cif_fix_values 1715 2011-07-08 13:25:40Z adriana 
;
_cod_original_cell_volume 5385.1(18)
_cod_original_sg_symbol_H-M Pbca
_cod_database_code 4074230

loop_
_symmetry_equiv_pos_as_xyz
'x, y, z'
'-x+1/2, -y, z+1/2'
'-x, y+1/2, -z+1/2'
'x+1/2, -y+1/2, -z'
'-x, -y, -z'
'x-1/2, y, -z-1/2'
'x, -y-1/2, z-1/2'
'-x-1/2, y-1/2, z'

loop_
_atom_site_label
_atom_site_type_symbol
_atom_site_fract_x
_atom_site_fract_y
_atom_site_fract_z
_atom_site_U_iso_or_equiv
_atom_site_adp_type
_atom_site_occupancy
_atom_site_symmetry_multiplicity
_atom_site_calc_flag
_atom_site_refinement_flags
Co1 Co 1.07974(11) 0.13619(10) 0.42283(5) 0.0170(4) Uani 1 1 d .
Co2 Co 1.00311(11) 0.25505(10) 0.47376(5) 0.0192(4) Uani 1 1 d .
O1 O 1.0504(6) -0.0146(6) 0.3560(3) 0.031(2) Uani 1 1 d .
O2 O 1.1301(6) 0.0093(6) 0.4977(3) 0.0313(19) Uani 1 1 d .
O3 O 1.2771(7) 0.2250(6) 0.3929(3) 0.045(2) Uani 1 1 d .
O4 O 0.9740(7) 0.1497(6) 0.5585(3) 0.037(2) Uani 1 1 d .
O5 O 1.2024(8) 0.3612(7) 0.4831(3) 0.054(3) Uani 1 1 d .
O6 O 0.8446(8) 0.3980(7) 0.4949(3) 0.058(3) Uani 1 1 d .
Si1 Si 0.9411(2) 0.31750(19) 0.36039(9) 0.0131(7) Uani 1 1 d .
Si2 Si 1.0314(2) 0.4626(2) 0.35975(11) 0.0267(8) Uani 1 1 d .
Si3 Si 0.7589(2) 0.34922(19) 0.36455(9) 0.0168(7) Uani 1 1 d .
Si4 Si 0.9689(2) 0.2332(2) 0.29332(9) 0.0173(7) Uani 1 1 d .
C1 C 1.1730(10) 0.4513(9) 0.3452(5) 0.050(4) Uani 1 1 d U
H1A H 1.1802 0.4151 0.3174 0.075 Uiso 1 1 calc R
H1B H 1.2101 0.4185 0.3693 0.075 Uiso 1 1 calc R
H1C H 1.2034 0.5145 0.3411 0.075 Uiso 1 1 calc R
C2 C 1.0198(11) 0.5283(8) 0.4137(4) 0.044(4) Uani 1 1 d .
H2A H 1.0617 0.4962 0.4366 0.066 Uiso 1 1 calc R
H2B H 0.9460 0.5300 0.4230 0.066 Uiso 1 1 calc R
H2C H 1.0456 0.5932 0.4097 0.066 Uiso 1 1 calc R
C3 C 0.9648(10) 0.5379(8) 0.3166(4) 0.032(3) Uani 1 1 d .
H3A H 1.0009 0.5991 0.3145 0.048 Uiso 1 1 calc R
H3B H 0.8915 0.5481 0.3253 0.048 Uiso 1 1 calc R
H3C H 0.9674 0.5058 0.2877 0.048 Uiso 1 1 calc R
C4 C 0.7268(8) 0.4578(7) 0.3972(3) 0.018(2) Uani 1 1 d .
H4A H 0.7585 0.5131 0.3827 0.028 Uiso 1 1 calc R
H4B H 0.7548 0.4515 0.4275 0.028 Uiso 1 1 calc R
H4C H 0.6504 0.4658 0.3985 0.028 Uiso 1 1 calc R
C5 C 0.7033(9) 0.3704(8) 0.3075(3) 0.026(3) Uani 1 1 d .
H5A H 0.6291 0.3879 0.3100 0.039 Uiso 1 1 calc R
H5B H 0.7097 0.3125 0.2896 0.039 Uiso 1 1 calc R
H5C H 0.7421 0.4218 0.2929 0.039 Uiso 1 1 calc R
C6 C 0.6888(9) 0.2442(8) 0.3898(4) 0.033(3) Uani 1 1 d .
H6A H 0.7090 0.2378 0.4212 0.050 Uiso 1 1 calc R
H6B H 0.7083 0.1866 0.3736 0.050 Uiso 1 1 calc R
H6C H 0.6127 0.2538 0.3877 0.050 Uiso 1 1 calc R
C7 C 0.9389(9) 0.3090(8) 0.2433(3) 0.025(3) Uani 1 1 d .
H7A H 0.9872 0.3630 0.2425 0.038 Uiso 1 1 calc R
H7B H 0.8665 0.3320 0.2452 0.038 Uiso 1 1 calc R
H7C H 0.9475 0.2713 0.2160 0.038 Uiso 1 1 calc R
C8 C 0.8785(9) 0.1281(7) 0.2922(3) 0.026(3) Uani 1 1 d .
H8A H 0.8055 0.1499 0.2920 0.039 Uiso 1 1 calc R
H8B H 0.8907 0.0891 0.3188 0.039 Uiso 1 1 calc R
H8C H 0.8923 0.0904 0.2654 0.039 Uiso 1 1 calc R
C9 C 1.1084(8) 0.1925(7) 0.2884(3) 0.023(3) Uani 1 1 d .
H9A H 1.1176 0.1582 0.2603 0.034 Uiso 1 1 calc R
H9B H 1.1253 0.1506 0.3135 0.034 Uiso 1 1 calc R
H9C H 1.1552 0.2476 0.2889 0.034 Uiso 1 1 calc R
C10 C 0.9724(8) 0.2362(7) 0.4082(3) 0.015(2) Uani 1 1 d .
C11 C 0.9324(8) 0.1692(7) 0.4332(3) 0.015(2) Uani 1 1 d U
C12 C 1.0620(8) 0.0449(8) 0.3822(4) 0.022(3) Uani 1 1 d .
C13 C 1.1153(9) 0.0580(8) 0.4686(4) 0.025(3) Uani 1 1 d .
C14 C 1.2013(10) 0.1912(8) 0.4044(4) 0.028(3) Uani 1 1 d .
C15 C 0.9875(9) 0.1883(8) 0.5258(4) 0.027(3) Uani 1 1 d .
C16 C 1.1254(12) 0.3213(8) 0.4792(4) 0.032(3) Uani 1 1 d .
C17 C 0.9054(11) 0.3438(9) 0.4863(4) 0.036(3) Uani 1 1 d .
H90 H 0.883(7) 0.127(6) 0.442(3) 0.00(2) Uiso 1 1 d .

loop_
_atom_site_aniso_label
_atom_site_aniso_U_11
_atom_site_aniso_U_22
_atom_site_aniso_U_33
_atom_site_aniso_U_23
_atom_site_aniso_U_13
_atom_site_aniso_U_12
Co1 0.0146(8) 0.0157(8) 0.0206(8) 0.0014(6) -0.0024(6) 0.0024(6)
Co2 0.0207(8) 0.0182(8) 0.0186(8) -0.0032(6) -0.0055(6) 0.0013(7)
O1 0.036(5) 0.024(5) 0.033(5) -0.005(4) 0.006(4) 0.011(4)
O2 0.035(5) 0.025(5) 0.033(5) 0.006(4) -0.009(4) 0.003(4)
O3 0.015(5) 0.047(6) 0.072(7) 0.002(5) 0.006(5) -0.004(4)
O4 0.055(6) 0.038(5) 0.017(5) 0.000(4) -0.002(4) -0.003(4)
O5 0.049(6) 0.045(6) 0.067(7) -0.005(5) -0.021(5) -0.028(5)
O6 0.067(7) 0.070(7) 0.037(5) -0.021(5) -0.023(5) 0.059(6)
Si1 0.0129(15) 0.0128(15) 0.0137(15) -0.0004(12) -0.0007(12) -0.0003(12)
Si2 0.0216(18) 0.0192(17) 0.039(2) 0.0036(15) -0.0006(15) -0.0075(14)
Si3 0.0144(15) 0.0137(15) 0.0223(16) -0.0016(13) -0.0005(13) 0.0003(13)
Si4 0.0174(16) 0.0148(16) 0.0195(16) 0.0007(12) 0.0020(12) -0.0023(13)
C1 0.031(6) 0.033(6) 0.086(8) 0.005(6) 0.003(6) -0.014(5)
C2 0.057(9) 0.027(7) 0.047(8) 0.005(6) -0.039(7) -0.005(7)
C3 0.040(7) 0.030(7) 0.027(7) 0.005(6) 0.007(6) -0.013(6)
C4 0.015(6) 0.021(6) 0.019(6) -0.001(5) 0.001(5) 0.010(5)
C5 0.024(6) 0.031(7) 0.024(6) -0.006(5) -0.008(5) 0.013(6)
C6 0.028(7) 0.018(6) 0.054(8) 0.003(6) 0.010(6) -0.001(6)
C7 0.026(7) 0.033(7) 0.018(6) 0.002(5) 0.011(5) -0.001(5)
C8 0.041(7) 0.019(6) 0.019(6) 0.000(5) 0.010(5) 0.001(6)
C9 0.028(7) 0.017(6) 0.023(6) 0.000(5) 0.011(5) -0.008(5)
C10 0.019(6) 0.007(5) 0.019(6) -0.004(4) -0.004(5) 0.006(5)
C11 0.016(3) 0.015(3) 0.016(3) -0.0019(19) -0.0011(19) -0.0014(19)
C12 0.012(6) 0.029(7) 0.024(6) 0.014(6) 0.011(5) 0.008(5)
C13 0.022(7) 0.017(6) 0.037(8) -0.013(6) -0.006(6) 0.005(5)
C14 0.024(7) 0.021(6) 0.040(7) 0.002(6) -0.009(6) 0.009(6)
C15 0.021(7) 0.030(7) 0.031(8) -0.015(6) -0.013(6) -0.004(5)
C16 0.062(10) 0.020(6) 0.014(6) -0.002(5) -0.012(6) 0.015(7)
C17 0.054(9) 0.029(7) 0.025(7) -0.006(6) -0.021(6) 0.013(7)

loop_
_atom_type_symbol
_atom_type_description
_atom_type_scat_dispersion_real
_atom_type_scat_dispersion_imag
_atom_type_scat_source
C C 0.0033 0.0016 'International Tables Vol C Tables 4.2.6.8 and 6.1.1.4'
H H 0.0000 0.0000 'International Tables Vol C Tables 4.2.6.8 and 6.1.1.4'
O O 0.0106 0.0060 'International Tables Vol C Tables 4.2.6.8 and 6.1.1.4'
Si Si 0.0817 0.0704 'International Tables Vol C Tables 4.2.6.8 and 6.1.1.4'
Co Co 0.3494 0.9721 'International Tables Vol C Tables 4.2.6.8 and 6.1.1.4'

loop_
_geom_angle_atom_site_label_1
_geom_angle_atom_site_label_2
_geom_angle_atom_site_label_3
_geom_angle
C12 Co1 C14 102.0(5)
C12 Co1 C13 96.2(5)
C14 Co1 C13 106.1(5)
C12 Co1 C11 99.1(4)
C14 Co1 C11 139.7(5)
C13 Co1 C11 105.3(5)
C12 Co1 C10 105.7(4)
C14 Co1 C10 102.3(5)
C13 Co1 C10 139.4(4)
C11 Co1 C10 38.5(4)
C12 Co1 Co2 149.5(3)
C14 Co1 Co2 103.5(4)
C13 Co1 Co2 92.6(3)
C11 Co1 Co2 50.3(3)
C10 Co1 Co2 52.4(3)
C17 Co2 C16 102.3(6)
C17 Co2 C15 96.0(5)
C16 Co2 C15 106.2(5)
C17 Co2 C11 104.2(5)
C16 Co2 C11 140.7(5)
C15 Co2 C11 99.3(5)
C17 Co2 C10 99.3(4)
C16 Co2 C10 108.7(4)
C15 Co2 C10 137.6(4)
C11 Co2 C10 38.5(4)
C17 Co2 Co1 150.8(4)
C16 Co2 Co1 93.8(4)
C15 Co2 Co1 102.7(4)
C11 Co2 Co1 51.0(3)
C10 Co2 Co1 52.1(3)
C10 Si1 Si2 115.8(3)
C10 Si1 Si4 108.0(3)
Si2 Si1 Si4 111.06(15)
C10 Si1 Si3 106.4(3)
Si2 Si1 Si3 108.39(15)
Si4 Si1 Si3 106.67(14)
C1 Si2 C2 108.8(6)
C1 Si2 C3 108.9(6)
C2 Si2 C3 106.1(5)
C1 Si2 Si1 113.7(4)
C2 Si2 Si1 112.8(4)
C3 Si2 Si1 106.2(4)
C4 Si3 C5 105.4(5)
C4 Si3 C6 109.4(5)
C5 Si3 C6 108.2(5)
C4 Si3 Si1 113.4(3)
C5 Si3 Si1 110.6(4)
C6 Si3 Si1 109.6(4)
C9 Si4 C8 109.7(5)
C9 Si4 C7 107.7(5)
C8 Si4 C7 108.1(5)
C9 Si4 Si1 111.3(4)
C8 Si4 Si1 108.7(3)
C7 Si4 Si1 111.2(4)
C11 C10 Si1 142.7(8)
C11 C10 Co1 68.4(6)
Si1 C10 Co1 137.6(5)
C11 C10 Co2 67.3(6)
Si1 C10 Co2 134.6(5)
Co1 C10 Co2 75.5(3)
C10 C11 Co2 74.2(6)
C10 C11 Co1 73.1(6)
Co2 C11 Co1 78.7(4)
O1 C12 Co1 179.6(10)
O2 C13 Co1 175.2(10)
O3 C14 Co1 179.7(13)
O4 C15 Co2 176.8(11)
O5 C16 Co2 178.7(11)
O6 C17 Co2 178.6(12)

loop_
_geom_bond_atom_site_label_1
_geom_bond_atom_site_label_2
_geom_bond_distance
Co1 C12 1.788(13)
Co1 C14 1.817(13)
Co1 C13 1.818(13)
Co1 C11 1.957(10)
Co1 C10 2.013(9)
Co1 Co2 2.469(2)
Co2 C17 1.805(14)
Co2 C16 1.823(15)
Co2 C15 1.834(14)
Co2 C11 1.939(10)
Co2 C10 2.021(10)
O1 C12 1.157(13)
O2 C13 1.127(13)
O3 C14 1.131(13)
O4 C15 1.134(14)
O5 C16 1.137(15)
O6 C17 1.118(14)
Si1 C10 1.878(10)
Si1 Si2 2.348(4)
Si1 Si4 2.362(4)
Si1 Si3 2.367(4)
Si2 C1 1.861(13)
Si2 C2 1.869(13)
Si2 C3 1.876(12)
Si3 C4 1.864(10)
Si3 C5 1.875(10)
Si3 C6 1.888(11)
Si4 C9 1.872(11)
Si4 C8 1.877(11)
Si4 C7 1.882(11)
C10 C11 1.310(15)

loop_
_geom_torsion_atom_site_label_1
_geom_torsion_atom_site_label_2
_geom_torsion_atom_site_label_3
_geom_torsion_atom_site_label_4
_geom_torsion
C12 Co1 Co2 C17 -37.7(11)
C14 Co1 Co2 C17 108.3(10)
C13 Co1 Co2 C17 -144.5(10)
C11 Co1 Co2 C17 -36.7(10)
C10 Co1 Co2 C17 13.1(10)
C12 Co1 Co2 C16 -161.7(7)
C14 Co1 Co2 C16 -15.6(5)
C13 Co1 Co2 C16 91.6(5)
C11 Co1 Co2 C16 -160.6(5)
C10 Co1 Co2 C16 -110.8(5)
C12 Co1 Co2 C15 90.8(7)
C14 Co1 Co2 C15 -123.2(5)
C13 Co1 Co2 C15 -16.0(5)
C11 Co1 Co2 C15 91.8(5)
C10 Co1 Co2 C15 141.7(5)
C12 Co1 Co2 C11 -1.0(8)
C14 Co1 Co2 C11 145.0(5)
C13 Co1 Co2 C11 -107.8(5)
C10 Co1 Co2 C11 49.8(5)
C12 Co1 Co2 C10 -50.9(7)
C14 Co1 Co2 C10 95.2(5)
C13 Co1 Co2 C10 -157.6(5)
C11 Co1 Co2 C10 -49.8(5)
C10 Si1 Si2 C1 72.1(6)
Si4 Si1 Si2 C1 -51.5(6)
Si3 Si1 Si2 C1 -168.4(5)
C10 Si1 Si2 C2 -52.3(6)
Si4 Si1 Si2 C2 -176.0(4)
Si3 Si1 Si2 C2 67.2(5)
C10 Si1 Si2 C3 -168.1(5)
Si4 Si1 Si2 C3 68.2(4)
Si3 Si1 Si2 C3 -48.7(4)
C10 Si1 Si3 C4 92.4(5)
Si2 Si1 Si3 C4 -32.9(4)
Si4 Si1 Si3 C4 -152.5(4)
C10 Si1 Si3 C5 -149.5(5)
Si2 Si1 Si3 C5 85.3(4)
Si4 Si1 Si3 C5 -34.4(4)
C10 Si1 Si3 C6 -30.2(5)
Si2 Si1 Si3 C6 -155.5(4)
Si4 Si1 Si3 C6 84.9(4)
C10 Si1 Si4 C9 -60.2(5)
Si2 Si1 Si4 C9 67.8(4)
Si3 Si1 Si4 C9 -174.3(4)
C10 Si1 Si4 C8 60.8(5)
Si2 Si1 Si4 C8 -171.2(4)
Si3 Si1 Si4 C8 -53.3(4)
C10 Si1 Si4 C7 179.8(5)
Si2 Si1 Si4 C7 -52.2(4)
Si3 Si1 Si4 C7 65.7(4)
Si2 Si1 C10 C11 151.2(12)
Si4 Si1 C10 C11 -83.5(13)
Si3 Si1 C10 C11 30.7(13)
Si2 Si1 C10 Co1 -86.1(8)
Si4 Si1 C10 Co1 39.1(8)
Si3 Si1 C10 Co1 153.3(7)
Si2 Si1 C10 Co2 37.7(8)
Si4 Si1 C10 Co2 162.9(6)
Si3 Si1 C10 Co2 -82.8(7)
C12 Co1 C10 C11 84.9(7)
C14 Co1 C10 C11 -168.7(7)
C13 Co1 C10 C11 -35.2(9)
Co2 Co1 C10 C11 -71.0(6)
C12 Co1 C10 Si1 -61.9(9)
C14 Co1 C10 Si1 44.5(9)
C13 Co1 C10 Si1 178.0(7)
C11 Co1 C10 Si1 -146.7(11)
Co2 Co1 C10 Si1 142.3(9)
C12 Co1 C10 Co2 155.8(4)
C14 Co1 C10 Co2 -97.8(4)
C13 Co1 C10 Co2 35.7(7)
C11 Co1 C10 Co2 71.0(6)
C17 Co2 C10 C11 -101.2(7)
C16 Co2 C10 C11 152.3(7)
C15 Co2 C10 C11 8.5(10)
Co1 Co2 C10 C11 72.4(6)
C17 Co2 C10 Si1 41.8(9)
C16 Co2 C10 Si1 -64.7(8)
C15 Co2 C10 Si1 151.4(7)
C11 Co2 C10 Si1 143.0(11)
Co1 Co2 C10 Si1 -144.7(9)
C17 Co2 C10 Co1 -173.5(5)
C16 Co2 C10 Co1 80.0(5)
C15 Co2 C10 Co1 -63.9(7)
C11 Co2 C10 Co1 -72.4(6)
Si1 C10 C11 Co2 -134.9(12)
Co1 C10 C11 Co2 82.7(3)
Si1 C10 C11 Co1 142.4(12)
Co2 C10 C11 Co1 -82.7(3)
C17 Co2 C11 C10 87.1(7)
C16 Co2 C11 C10 -43.9(10)
C15 Co2 C11 C10 -174.2(7)
Co1 Co2 C11 C10 -75.4(6)
C17 Co2 C11 Co1 162.5(5)
C16 Co2 C11 Co1 31.5(8)
C15 Co2 C11 Co1 -98.8(4)
C10 Co2 C11 Co1 75.4(6)
C12 Co1 C11 C10 -103.8(6)
C14 Co1 C11 C10 17.2(10)
C13 Co1 C11 C10 157.1(6)
Co2 Co1 C11 C10 76.7(6)
C12 Co1 C11 Co2 179.5(4)
C14 Co1 C11 Co2 -59.5(8)
C13 Co1 C11 Co2 80.4(4)
C10 Co1 C11 Co2 -76.7(6)
C14 Co1 C12 O1 137(100)
C13 Co1 C12 O1 29(100)
C11 Co1 C12 O1 -77(100)
C10 Co1 C12 O1 -116(100)
Co2 Co1 C12 O1 -77(100)
C12 Co1 C13 O2 -90(11)
C14 Co1 C13 O2 165(11)
C11 Co1 C13 O2 11(11)
C10 Co1 C13 O2 33(12)
Co2 Co1 C13 O2 60(11)
C12 Co1 C14 O3 -39(100)
C13 Co1 C14 O3 61(100)
C11 Co1 C14 O3 -159(100)
C10 Co1 C14 O3 -149(100)
Co2 Co1 C14 O3 158(100)
C17 Co2 C15 O4 7(18)
C16 Co2 C15 O4 111(18)
C11 Co2 C15 O4 -99(18)
C10 Co2 C15 O4 -104(18)
Co1 Co2 C15 O4 -151(18)
C17 Co2 C16 O5 132(56)
C15 Co2 C16 O5 32(56)
C11 Co2 C16 O5 -96(56)
C10 Co2 C16 O5 -123(56)
Co1 Co2 C16 O5 -72(56)
C16 Co2 C17 O6 -104(52)
C15 Co2 C17 O6 4(52)
C11 Co2 C17 O6 105(52)
C10 Co2 C17 O6 144(52)
Co1 Co2 C17 O6 134(51)
